data_7248687
loop_
_publ_author_name
'Yuan, Guo-Jun'
'Pan, Xue-Wei'
'Gao, Yan'
'Jiang, You-Fang'
'Li, Li'
'Ren, Xiao-Ming'

_publ_section_title
;
 Comprehensively understanding the distinct properties of crystal
 structure, phase transition and dielectrics in [M(crown)n]ReO4 (M+ = Na+,
 K+, NH4+; crown = 15-crown-5, 18-crown-6; n = 1 or 2)
;
_journal_issue 27
_journal_name_full CrystEngComm
_journal_page_first 3704
_journal_page_last 3713
_journal_paper_doi 10.1039/D4CE00435C
_journal_volume 26
_journal_year 2024
_chemical_formula_moiety 'O4 Re, 0.25(H16 N4), 4(C5 H10 O2.5)'
_chemical_formula_sum 'C20 H44 N O14 Re'
_chemical_formula_weight 708.76
_space_group_crystal_system tetragonal
_space_group_IT_number 84
_space_group_name_Hall '-P 4c'
_space_group_name_H-M_alt 'P 42/m'
_atom_sites_solution_hydrogens mixed
_atom_sites_solution_primary dual
_audit_creation_date 2022-07-11
_audit_creation_method
;
Olex2 1.2
(compiled 2018.05.29 svn.r3508 for OlexSys, GUI svn.r5506)
;
_audit_update_record
;
2024-01-29 deposited with the CCDC.	2024-05-24 downloaded from the CCDC.
;
_cell_angle_alpha 90
_cell_angle_beta 90
_cell_angle_gamma 90
_cell_formula_units_Z 2
_cell_length_a 9.100(3)
_cell_length_b 9.100(3)
_cell_length_c 17.743(6)
_cell_measurement_reflns_used 1616
_cell_measurement_temperature 296(2)
_cell_measurement_theta_max 17.84
_cell_measurement_theta_min 2.24
_cell_volume 1469.3(8)
_computing_cell_refinement 'SAINT v8.34A (Bruker, 2013)'
_computing_data_reduction 'SAINT v8.34A (Bruker, 2013)'
_computing_molecular_graphics 'Olex2 (Dolomanov et al., 2009)'
_computing_publication_material 'Olex2 (Dolomanov et al., 2009)'
_computing_structure_refinement 'ShelXL (Sheldrick, 2015)'
_computing_structure_solution 'ShelXT (Sheldrick, 2015)'
_diffrn_ambient_temperature 296.15
_diffrn_measured_fraction_theta_full 1.000
_diffrn_measured_fraction_theta_max 1.000
_diffrn_measurement_device_type 'Bruker APEX-II CCD'
_diffrn_measurement_method '\f and \w scans'
_diffrn_radiation_type MoK\a
_diffrn_radiation_wavelength 0.71073
_diffrn_reflns_av_R_equivalents 0.0501
_diffrn_reflns_av_unetI/netI 0.0359
_diffrn_reflns_Laue_measured_fraction_full 1.000
_diffrn_reflns_Laue_measured_fraction_max 1.000
_diffrn_reflns_limit_h_max 10
_diffrn_reflns_limit_h_min -10
_diffrn_reflns_limit_k_max 10
_diffrn_reflns_limit_k_min -10
_diffrn_reflns_limit_l_max 17
_diffrn_reflns_limit_l_min -21
_diffrn_reflns_number 7609
_diffrn_reflns_point_group_measured_fraction_full 1.000
_diffrn_reflns_point_group_measured_fraction_max 1.000
_diffrn_reflns_theta_full 25.008
_diffrn_reflns_theta_max 25.008
_diffrn_reflns_theta_min 2.238
_diffrn_standards_number 0
_exptl_absorpt_coefficient_mu 4.197
_exptl_absorpt_correction_T_max 0.7456
_exptl_absorpt_correction_T_min 0.3776
_exptl_absorpt_correction_type none
_exptl_absorpt_process_details
;
SADABS-2014/3 (Bruker,2014/3) was used for absorption correction.
wR2(int) was 0.1213 before and 0.0530 after correction.
The Ratio of minimum to maximum transmission is 0.5064.
The \l/2 correction factor is 0.00150.
;
_exptl_crystal_density_diffrn 1.602
_exptl_crystal_description needle
_exptl_crystal_F_000 716
_exptl_crystal_size_max 0.11
_exptl_crystal_size_mid 0.1
_exptl_crystal_size_min 0.09
_refine_diff_density_max 0.612
_refine_diff_density_min -0.614
_refine_diff_density_rms 0.095
_refine_ls_extinction_coef 0.016(3)
_refine_ls_extinction_expression Fc^*^=kFc[1+0.001xFc^2^\l^3^/sin(2\q)]^-1/4^
_refine_ls_extinction_method 'SHELXL-2014/7 (Sheldrick 2014'
_refine_ls_goodness_of_fit_ref 1.086
_refine_ls_hydrogen_treatment constr
_refine_ls_matrix_type full
_refine_ls_number_parameters 160
_refine_ls_number_reflns 1347
_refine_ls_number_restraints 396
_refine_ls_restrained_S_all 1.017
_refine_ls_R_factor_all 0.1333
_refine_ls_R_factor_gt 0.0838
_refine_ls_shift/su_max 0.000
_refine_ls_shift/su_mean 0.000
_refine_ls_structure_factor_coef Fsqd
_refine_ls_weighting_details 'w=1/[\s^2^(Fo^2^)+(0.0980P)^2^+7.1859P] where P=(Fo^2^+2Fc^2^)/3'
_refine_ls_weighting_scheme calc
_refine_ls_wR_factor_gt 0.2257
_refine_ls_wR_factor_ref 0.2607
_reflns_Friedel_coverage 0.000
_reflns_number_gt 724
_reflns_number_total 1347
_reflns_threshold_expression 'I > 2\s(I)'
_cod_data_source_file d4ce00435c2.cif
_cod_data_source_block 224_0m
_cod_depositor_comments 'Adding full bibliography for 7248686--7248690.cif.'
_cod_original_cell_volume 1469.2(11)
_cod_database_code 7248687
_shelx_shelxl_version_number 2014/7
_shelx_space_group_comment
;
The symmetry employed for this shelxl refinement is uniquely defined
by the following loop, which should always be used as a source of
symmetry information in preference to the above space-group names.
They are only intended as comments.
;
_shelx_estimated_absorpt_t_max 0.704
_shelx_estimated_absorpt_t_min 0.655
_olex2_refinement_description
;
1. Fixed Uiso
 At 1.2 times of:
  All C(H,H) groups, All N(H,H,H,H) groups
2. Restrained distances
 O1-C2
 1.45 with sigma of 0.02
 C2-C3
 1.5 with sigma of 0.02
 C3-O2
 1.45 with sigma of 0.02
 O2-C4
 1.45 with sigma of 0.02
 C4-O2
 1.45 with sigma of 0.02
 C4-C5
 1.5 with sigma of 0.02
 C5-O3
 1.45 with sigma of 0.02
 O1-C1
 1.45 with sigma of 0.02
 C3A-C2A
 1.5 with sigma of 0.02
 C2A-O1A
 1.45 with sigma of 0.02
 C2A-C1A
 2.45 with sigma of 0.02
 O1A-C1A
 1.45 with sigma of 0.02
 O1A_$1-C1A
 2.38 with sigma of 0.02
 O1A_$1-C2A_$1
 1.45 with sigma of 0.02
 C2A_$1-C3A_$1
 1.5 with sigma of 0.02
 C3A_$1-O2A_$1
 1.455 with sigma of 0.02
 C5A_$1-O3A
 1.45 with sigma of 0.02
 C5A-O3A
 1.45 with sigma of 0.02
 O2A-C3A
 1.45 with sigma of 0.02
 C4A-C5A
 1.5 with sigma of 0.02
 C5A_$1-C5A
 2.36 with sigma of 0.02
 O3-C4
 2.45 with sigma of 0.02
 C5-O2
 2.38 with sigma of 0.02
 C4-C3
 2.38 with sigma of 0.02
 N1-H1E
 0.82 with sigma of 0.02
 N1-H1C
 0.82 with sigma of 0.02
 N1-H1F
 0.82 with sigma of 0.02
 H1D-N1
 0.82 with sigma of 0.02
 H1E-H1C
 1.32 with sigma of 0.02
 H1E-H1F
 1.32 with sigma of 0.02
 H1E-H1D
 1.32 with sigma of 0.02
 H1C-H1F
 1.32 with sigma of 0.02
 H1C-H1D
 1.32 with sigma of 0.02
 H1F-H1D
 1.32 with sigma of 0.02
3. Rigid bond restraints
 O1, O2, O3, C1, C2, C3, C4, C5, O1A, O2A, O3A, C1A, C2A, C3A, C4A, C5A
 with sigma for 1-2 distances of 0.01 and sigma for 1-3 distances of 0.01
4. Uiso/Uaniso restraints and constraints
O1 \\sim O2 \\sim O3 \\sim C1 \\sim C2 \\sim C3 \\sim C4 \\sim C5 \\sim O1A
\\sim O2A \\sim O3A \\sim C1A \\sim C2A \\sim C3A \\sim C4A \\sim C5A: within
2A with sigma of 0.04 and sigma for terminal atoms of 0.08
Uanis(O5) \\sim Ueq, Uanis(O4) \\sim Ueq: with sigma of 0.01 and sigma for
terminal atoms of 0.02
Uanis(C3) \\sim Ueq, Uanis(O3) \\sim Ueq, Uanis(C5) \\sim Ueq, Uanis(C5) \\sim
Ueq, Uanis(C4) \\sim Ueq, Uanis(C4) \\sim Ueq, Uanis(O2) \\sim Ueq, Uanis(O2)
\\sim Ueq, Uanis(C3) \\sim Ueq, Uanis(C2) \\sim Ueq, Uanis(C2) \\sim Ueq,
Uanis(O1) \\sim Ueq, Uanis(O1) \\sim Ueq, Uanis(C1) \\sim Ueq, Uanis(C1) \\sim
Ueq: with sigma of 0.01 and sigma for terminal atoms of 0.02
Uanis(O3A) \\sim Ueq, Uanis(O1A) \\sim Ueq, Uanis(C2A) \\sim Ueq, Uanis(C1A)
\\sim Ueq, Uanis(C3A) \\sim Ueq, Uanis(O2A) \\sim Ueq, Uanis(C4A) \\sim Ueq,
Uanis(C5A) \\sim Ueq, Uanis(C5) \\sim Ueq, Uanis(O3) \\sim Ueq, Uanis(C4) \\sim
Ueq, Uanis(O2) \\sim Ueq, Uanis(C3) \\sim Ueq, Uanis(C2) \\sim Ueq, Uanis(O1)
\\sim Ueq, Uanis(C1) \\sim Ueq: with sigma of 0.01 and sigma for terminal atoms
of 0.02
Uanis(N1) \\sim Ueq: with sigma of 0.01 and sigma for terminal atoms of 0.02
5. Others
 Fixed Sof: O4(0.25) O5(0.75) H1C(0.25) H1D(0.25) H1E(0.25) H1F(0.25) O1(0.5)
 O2(0.5) O3(0.25) C1(0.5) H1B(0.5) H1A(0.5) C2(0.5) H2A(0.5) H2B(0.5) C3(0.5)
 H3A(0.5) H3B(0.5) C4(0.5) H4A(0.5) H4B(0.5) C5(0.5) H5A(0.5) H5B(0.5) O1A(0.5)
 O2A(0.5) O3A(0.25) C1A(0.5) H1AA(0.5) H1AB(0.5) C2A(0.5) H2AB(0.5) H2AA(0.5)
 C3A(0.5) H3AB(0.5) H3AA(0.5) C4A(0.5) H4AB(0.5) H4AA(0.5) C5A(0.5) H5AA(0.5)
 H5AB(0.5)
6.a Riding coordinates:
 N1(H1C,H1D,H1E,H1F)
6.b Secondary CH2 refined with riding coordinates:
 C1(H1B,H1A), C2(H2A,H2B), C3(H3A,H3B), C4(H4A,H4B), C5(H5A,H5B), C1A(H1AA,
 H1AB), C2A(H2AB,H2AA), C3A(H3AB,H3AA), C4A(H4AB,H4AA), C5A(H5AA,H5AB)
;
_olex2_submission_special_instructions 'No special instructions were received'

loop_
_space_group_symop_operation_xyz
'x, y, z'
'-x, -y, z'
'-y, x, z+1/2'
'y, -x, z+1/2'
'-x, -y, -z'
'x, y, -z'
'y, -x, -z-1/2'
'-y, x, -z-1/2'

loop_
_atom_site_label
_atom_site_type_symbol
_atom_site_fract_x
_atom_site_fract_y
_atom_site_fract_z
_atom_site_U_iso_or_equiv
_atom_site_adp_type
_atom_site_occupancy
_atom_site_site_symmetry_order
_atom_site_calc_flag
_atom_site_refinement_flags_posn
_atom_site_refinement_flags_adp
_atom_site_refinement_flags_occupancy
_atom_site_disorder_assembly
_atom_site_disorder_group
Re1 Re 1.0000 0.0000 0.2500 0.1354(10) Uani 1 4 d S T P . .
O4 O 1.0000 0.0000 0.349(3) 0.177(15) Uani 0.5 2 d S TU P . .
O5 O 0.813(3) 0.046(3) 0.2337(11) 0.211(9) Uani 0.75 1 d . U . . .
N1 N 0.5000 0.5000 0.5000 0.086(5) Uani 1 4 d DS TU P . .
H1C H 0.5081 0.5859 0.5000 0.103 Uiso 0.5 2 d DRS T P . .
H1D H 0.5704 0.4497 0.5000 0.103 Uiso 0.5 2 d DRS T P . .
H1E H 0.4214 0.4638 0.5000 0.103 Uiso 0.5 2 d DRS T P . .
H1F H 0.5000 0.5000 0.4450 0.103 Uiso 0.5 2 d DRS T P . .
O1 O 0.433(2) 0.190(2) 0.4232(12) 0.115(5) Uani 0.5 1 d D U . A 1
O2 O 0.655(2) 0.384(2) 0.3541(13) 0.116(5) Uani 0.5 1 d D U . A 1
O3 O 0.822(7) 0.382(6) 0.5000 0.119(7) Uani 0.5 2 d DS TU P A 1
C1 C 0.289(3) 0.180(4) 0.4577(18) 0.122(8) Uani 0.5 1 d D U . A 1
H1B H 0.2421 0.0905 0.4404 0.147 Uiso 0.5 1 calc R . . A 1
H1A H 0.2303 0.2620 0.4404 0.147 Uiso 0.5 1 calc R . . A 1
C2 C 0.455(3) 0.218(5) 0.3466(15) 0.118(6) Uani 0.5 1 d D U . A 1
H2A H 0.4104 0.3101 0.3307 0.142 Uiso 0.5 1 calc R . . A 1
H2B H 0.4215 0.1386 0.3147 0.142 Uiso 0.5 1 calc R . . A 1
C3 C 0.615(3) 0.227(3) 0.351(2) 0.128(6) Uani 0.5 1 d D U . A 1
H3A H 0.6591 0.1819 0.3065 0.154 Uiso 0.5 1 calc R . . A 1
H3B H 0.6510 0.1766 0.3951 0.154 Uiso 0.5 1 calc R . . A 1
C4 C 0.815(2) 0.390(3) 0.3637(10) 0.125(6) Uani 0.5 1 d D U . A 1
H4A H 0.8477 0.4901 0.3711 0.149 Uiso 0.5 1 calc R . . A 1
H4B H 0.8645 0.3495 0.3198 0.149 Uiso 0.5 1 calc R . . A 1
C5 C 0.848(3) 0.298(3) 0.4326(13) 0.124(7) Uani 0.5 1 d D U . A 1
H5A H 0.7853 0.2114 0.4327 0.149 Uiso 0.5 1 calc R . . A 1
H5B H 0.9492 0.2655 0.4313 0.149 Uiso 0.5 1 calc R . . A 1
O1A O 0.349(2) 0.264(2) 0.4257(11) 0.118(5) Uani 0.5 1 d D U . B 2
O2A O 0.630(3) 0.355(3) 0.3779(15) 0.136(6) Uani 0.5 1 d D U . B 2
O3A O 0.813(7) 0.405(6) 0.5000 0.129(8) Uani 0.5 2 d DS TU P B 2
C1A C 0.297(4) 0.133(3) 0.4635(11) 0.118(8) Uani 0.5 1 d D U . B 2
H1AA H 0.1971 0.1139 0.4467 0.142 Uiso 0.5 1 calc R . . B 2
H1AB H 0.3566 0.0507 0.4467 0.142 Uiso 0.5 1 calc R . . B 2
C2A C 0.410(3) 0.241(4) 0.3528(14) 0.125(6) Uani 0.5 1 d D U . B 2
H2AB H 0.3567 0.3083 0.3203 0.151 Uiso 0.5 1 calc R . . B 2
H2AA H 0.3785 0.1435 0.3386 0.151 Uiso 0.5 1 calc R . . B 2
C3A C 0.564(3) 0.251(3) 0.3265(17) 0.126(6) Uani 0.5 1 d D U . B 2
H3AB H 0.6129 0.1559 0.3298 0.151 Uiso 0.5 1 calc R . . B 2
H3AA H 0.5694 0.2855 0.2749 0.151 Uiso 0.5 1 calc R . . B 2
C4A C 0.773(4) 0.337(4) 0.3700(19) 0.139(6) Uani 0.5 1 d D U . B 2
H4AB H 0.8053 0.4114 0.3345 0.166 Uiso 0.5 1 calc R . . B 2
H4AA H 0.7862 0.2430 0.3453 0.166 Uiso 0.5 1 calc R . . B 2
C5A C 0.878(4) 0.341(5) 0.4337(6) 0.135(7) Uani 0.5 1 d D U . B 2
H5AA H 0.9091 0.2415 0.4452 0.161 Uiso 0.5 1 calc R . . B 2
H5AB H 0.9637 0.3970 0.4192 0.161 Uiso 0.5 1 calc R . . B 2

loop_
_atom_site_aniso_label
_atom_site_aniso_U_11
_atom_site_aniso_U_22
_atom_site_aniso_U_33
_atom_site_aniso_U_23
_atom_site_aniso_U_13
_atom_site_aniso_U_12
Re1 0.1498(12) 0.1498(12) 0.1067(12) 0.000 0.000 0.000
O4 0.18(2) 0.18(2) 0.16(2) 0.000 0.000 0.013(16)
O5 0.218(16) 0.197(15) 0.218(15) -0.038(12) -0.084(13) -0.007(13)
N1 0.035(8) 0.124(12) 0.099(11) 0.000 0.000 0.001(8)
O1 0.114(8) 0.107(8) 0.125(8) 0.008(7) -0.007(7) -0.003(7)
O2 0.117(7) 0.115(8) 0.116(9) -0.006(8) 0.011(7) 0.001(6)
O3 0.109(11) 0.117(12) 0.131(8) 0.000 0.000 -0.001(9)
C1 0.112(9) 0.118(12) 0.137(11) 0.005(9) -0.003(8) -0.004(9)
C2 0.124(8) 0.115(10) 0.115(8) -0.011(8) -0.008(8) -0.001(8)
C3 0.129(8) 0.121(9) 0.133(10) -0.009(8) -0.001(7) -0.006(8)
C4 0.119(8) 0.121(10) 0.134(8) 0.006(8) 0.001(8) -0.004(7)
C5 0.119(10) 0.124(11) 0.128(9) 0.000(7) 0.008(8) 0.003(8)
O1A 0.117(8) 0.111(8) 0.128(8) -0.001(7) -0.009(7) 0.001(7)
O2A 0.134(8) 0.136(10) 0.137(10) -0.018(8) 0.004(8) 0.000(7)
O3A 0.119(11) 0.128(12) 0.140(9) 0.000 0.000 0.001(9)
C1A 0.106(11) 0.114(11) 0.135(11) -0.002(8) -0.002(8) -0.010(8)
C2A 0.131(9) 0.125(10) 0.120(9) -0.001(8) -0.007(7) -0.003(8)
C3A 0.132(8) 0.123(10) 0.123(10) -0.003(8) -0.005(7) 0.000(8)
C4A 0.134(8) 0.139(10) 0.143(9) -0.004(8) -0.002(7) 0.004(8)
C5A 0.130(9) 0.136(11) 0.138(9) -0.002(8) 0.004(7) -0.002(9)

loop_
_atom_type_symbol
_atom_type_description
_atom_type_scat_dispersion_real
_atom_type_scat_dispersion_imag
_atom_type_scat_source
C C 0.0033 0.0016 'International Tables Vol C Tables 4.2.6.8 and 6.1.1.4'
H H 0.0000 0.0000 'International Tables Vol C Tables 4.2.6.8 and 6.1.1.4'
O O 0.0106 0.0060 'International Tables Vol C Tables 4.2.6.8 and 6.1.1.4'
N N 0.0061 0.0033 'International Tables Vol C Tables 4.2.6.8 and 6.1.1.4'
Re Re -1.0185 7.2310 'International Tables Vol C Tables 4.2.6.8 and 6.1.1.4'

loop_
_geom_angle_atom_site_label_1
_geom_angle_atom_site_label_2
_geom_angle_atom_site_label_3
_geom_angle
_geom_angle_site_symmetry_1
_geom_angle_site_symmetry_3
_geom_angle_publ_flag
O4 Re1 O4 180.0 7_666 . ?
O4 Re1 O5 80.6(7) . 8_646 ?
O4 Re1 O5 80.6(7) 7_666 . ?
O4 Re1 O5 99.4(7) 7_666 7_666 ?
O4 Re1 O5 99.4(7) . 2_755 ?
O4 Re1 O5 80.6(7) . 7_666 ?
O4 Re1 O5 99.4(7) . . ?
O4 Re1 O5 99.4(7) 7_666 8_646 ?
O4 Re1 O5 80.6(7) 7_666 2_755 ?
O5 Re1 O5 161.2(14) 2_755 . ?
O5 Re1 O5 91.5(2) 7_666 2_755 ?
O5 Re1 O5 91.5(2) 8_646 . ?
O5 Re1 O5 161.2(14) 7_666 8_646 ?
O5 Re1 O5 91.5(2) 7_666 . ?
O5 Re1 O5 91.5(2) 8_646 2_755 ?
H1C N1 H1D 120.2 . . ?
H1C N1 H1E 120.1 . . ?
H1C N1 H1F 90.0 . . ?
H1D N1 H1E 119.8 . . ?
H1D N1 H1F 90.0 . . ?
H1E N1 H1F 90.0 . . ?
C2 O1 C1 124(2) . . ?
C4 O2 C3 106.5(15) . . ?
C5 O3 C5 113(3) 6_556 . ?
O1 C1 C1 115.1(17) . 6_556 ?
O1 C1 H1B 108.5 . . ?
O1 C1 H1A 108.5 . . ?
C1 C1 H1B 108.5 6_556 . ?
C1 C1 H1A 108.5 6_556 . ?
H1B C1 H1A 107.5 . . ?
O1 C2 H2A 112.5 . . ?
O1 C2 H2B 112.5 . . ?
O1 C2 C3 96(2) . . ?
H2A C2 H2B 110.0 . . ?
C3 C2 H2A 112.5 . . ?
C3 C2 H2B 112.5 . . ?
O2 C3 H3A 110.2 . . ?
O2 C3 H3B 110.2 . . ?
C2 C3 O2 108(2) . . ?
C2 C3 H3A 110.2 . . ?
C2 C3 H3B 110.2 . . ?
H3A C3 H3B 108.5 . . ?
O2 C4 H4A 110.6 . . ?
O2 C4 H4B 110.6 . . ?
O2 C4 C5 105.6(14) . . ?
H4A C4 H4B 108.7 . . ?
C5 C4 H4A 110.6 . . ?
C5 C4 H4B 110.6 . . ?
O3 C5 C4 110.4(17) . . ?
O3 C5 H5A 109.6 . . ?
O3 C5 H5B 109.6 . . ?
C4 C5 H5A 109.6 . . ?
C4 C5 H5B 109.6 . . ?
H5A C5 H5B 108.1 . . ?
C2A O1A C1A 115.5(17) . . ?
C4A O2A C3A 105(2) . . ?
C5A O3A C5A 110(2) 6_556 . ?
O1A C1A H1AA 107.9 . . ?
O1A C1A H1AB 107.9 . . ?
C1A C1A O1A 117.6(13) 6_556 . ?
C1A C1A H1AA 107.9 6_556 . ?
C1A C1A H1AB 107.9 6_556 . ?
H1AA C1A H1AB 107.2 . . ?
O1A C2A H2AB 104.6 . . ?
O1A C2A H2AA 104.6 . . ?
O1A C2A C3A 131(3) . . ?
H2AB C2A H2AA 105.7 . . ?
C3A C2A H2AB 104.6 . . ?
C3A C2A H2AA 104.6 . . ?
O2A C3A C2A 103(3) . . ?
O2A C3A H3AB 111.1 . . ?
O2A C3A H3AA 111.1 . . ?
C2A C3A H3AB 111.1 . . ?
C2A C3A H3AA 111.1 . . ?
H3AB C3A H3AA 109.1 . . ?
O2A C4A H4AB 106.5 . . ?
O2A C4A H4AA 106.5 . . ?
O2A C4A C5A 124(3) . . ?
H4AB C4A H4AA 106.5 . . ?
C5A C4A H4AB 106.5 . . ?
C5A C4A H4AA 106.5 . . ?
O3A C5A C4A 112(3) . . ?
O3A C5A H5AA 109.3 . . ?
O3A C5A H5AB 109.3 . . ?
C4A C5A H5AA 109.3 . . ?
C4A C5A H5AB 109.3 . . ?
H5AA C5A H5AB 107.9 . . ?

loop_
_geom_bond_atom_site_label_1
_geom_bond_atom_site_label_2
_geom_bond_distance
_geom_bond_site_symmetry_2
_geom_bond_publ_flag
Re1 O4 1.76(5) 7_666 ?
Re1 O4 1.76(5) . ?
Re1 O5 1.77(3) . ?
Re1 O5 1.77(3) 8_646 ?
Re1 O5 1.77(3) 7_666 ?
Re1 O5 1.77(3) 2_755 ?
N1 H1C 0.7854 . ?
N1 H1D 0.7873 . ?
N1 H1E 0.7878 . ?
N1 H1F 0.9752 . ?
O1 C1 1.445(19) . ?
O1 C2 1.398(18) . ?
O2 C3 1.471(18) . ?
O2 C4 1.466(14) . ?
O3 C5 1.438(19) . ?
O3 C5 1.438(19) 6_556 ?
C1 C1 1.50(6) 6_556 ?
C1 H1B 0.9700 . ?
C1 H1A 0.9700 . ?
C2 H2A 0.9700 . ?
C2 H2B 0.9700 . ?
C2 C3 1.465(19) . ?
C3 H3A 0.9700 . ?
C3 H3B 0.9700 . ?
C4 H4A 0.9700 . ?
C4 H4B 0.9700 . ?
C4 C5 1.509(18) . ?
C5 H5A 0.9700 . ?
C5 H5B 0.9700 . ?
O1A C1A 1.451(17) . ?
O1A C2A 1.423(14) . ?
O2A C3A 1.447(14) . ?
O2A C4A 1.32(4) . ?
O3A C5A 1.440(14) . ?
O3A C5A 1.440(14) 6_556 ?
C1A C1A 1.29(4) 6_556 ?
C1A H1AA 0.9700 . ?
C1A H1AB 0.9700 . ?
C2A H2AB 0.9700 . ?
C2A H2AA 0.9700 . ?
C2A C3A 1.481(14) . ?
C3A H3AB 0.9700 . ?
C3A H3AA 0.9700 . ?
C4A H4AB 0.9700 . ?
C4A H4AA 0.9700 . ?
C4A C5A 1.480(19) . ?
C5A H5AA 0.9700 . ?
C5A H5AB 0.9700 . ?
